data_4066222
loop_
_publ_author_name
'Chen, Shuli'
'Ng, Joseph Kok-Peng'
'Pullarkat, Sumod A.'
'Liu, Fengli'
'Li, Yongxin'
'Leung, Pak-Hing'

_publ_section_title
;
 Asymmetric Synthesis of New Diphosphines and Pyridylphosphines via a
 Kinetic Resolution Process Promoted and Controlled by a Chiral
 Palladacycle
;
_journal_issue 15
_journal_name_full Organometallics
_journal_page_first 3374
_journal_paper_doi 10.1021/om100358g
_journal_volume 29
_journal_year 2010
_chemical_absolute_configuration ad
_chemical_formula_moiety 'C22 H24 Cl2 P2 Pd'
_chemical_formula_sum 'C22 H24 Cl2 P2 Pd'
_chemical_formula_weight 527.65
_chemical_name_systematic
;

 ?

;
_space_group_IT_number 4
_symmetry_cell_setting monoclinic
_symmetry_space_group_name_Hall 'P 2yb'
_symmetry_space_group_name_H-M 'P 1 21 1'
_atom_sites_solution_hydrogens geom
_atom_sites_solution_primary direct
_atom_sites_solution_secondary difmap
_audit_creation_method SHELXL-97
_cell_angle_alpha 90.00
_cell_angle_beta 109.031(2)
_cell_angle_gamma 90.00
_cell_formula_units_Z 2
_cell_length_a 8.6884(3)
_cell_length_b 14.7236(6)
_cell_length_c 9.3534(4)
_cell_measurement_reflns_used 8024
_cell_measurement_temperature 223(2)
_cell_measurement_theta_max 30.50
_cell_measurement_theta_min 2.69
_cell_volume 1131.13(8)
_computing_cell_refinement 'Bruker SMART'
_computing_data_collection 'Bruker SMART'
_computing_data_reduction 'Bruker SAINT'
_computing_molecular_graphics 'Bruker SHELXTL'
_computing_publication_material 'Bruker SHELXTL'
_computing_structure_refinement 'SHELXL-97 (Sheldrick, 1997)'
_computing_structure_solution 'SHELXS-97 (Sheldrick, 1990)'
_diffrn_ambient_temperature 223(2)
_diffrn_measured_fraction_theta_full 0.989
_diffrn_measured_fraction_theta_max 0.989
_diffrn_measurement_device_type 'CCD area detector'
_diffrn_measurement_method 'phi and omega scans'
_diffrn_radiation_monochromator graphite
_diffrn_radiation_source 'fine-focus sealed tube'
_diffrn_radiation_type MoK\a
_diffrn_radiation_wavelength 0.71073
_diffrn_reflns_av_R_equivalents 0.0328
_diffrn_reflns_av_sigmaI/netI 0.0500
_diffrn_reflns_limit_h_max 12
_diffrn_reflns_limit_h_min -12
_diffrn_reflns_limit_k_max 21
_diffrn_reflns_limit_k_min -21
_diffrn_reflns_limit_l_max 13
_diffrn_reflns_limit_l_min -13
_diffrn_reflns_number 15490
_diffrn_reflns_theta_full 30.63
_diffrn_reflns_theta_max 30.63
_diffrn_reflns_theta_min 2.30
_exptl_absorpt_coefficient_mu 1.203
_exptl_absorpt_correction_T_max 0.8892
_exptl_absorpt_correction_T_min 0.7450
_exptl_absorpt_correction_type multi-scan
_exptl_absorpt_process_details sadabs
_exptl_crystal_colour colourless
_exptl_crystal_density_diffrn 1.549
_exptl_crystal_density_method 'not measured'
_exptl_crystal_description prism
_exptl_crystal_F_000 532
_exptl_crystal_size_max 0.26
_exptl_crystal_size_mid 0.18
_exptl_crystal_size_min 0.10
_refine_diff_density_max 0.982
_refine_diff_density_min -1.532
_refine_diff_density_rms 0.115
_refine_ls_abs_structure_details 'Flack H D (1983), Acta Cryst. A39, 876-881'
_refine_ls_abs_structure_Flack 0.01(3)
_refine_ls_extinction_method none
_refine_ls_goodness_of_fit_ref 1.107
_refine_ls_hydrogen_treatment constr
_refine_ls_matrix_type full
_refine_ls_number_parameters 245
_refine_ls_number_reflns 6800
_refine_ls_number_restraints 1
_refine_ls_restrained_S_all 1.107
_refine_ls_R_factor_all 0.0430
_refine_ls_R_factor_gt 0.0378
_refine_ls_shift/su_max 0.001
_refine_ls_shift/su_mean 0.000
_refine_ls_structure_factor_coef Fsqd
_refine_ls_weighting_details 'calc w=1/[\s^2^(Fo^2^)+(0.0359P)^2^+1.0116P] where P=(Fo^2^+2Fc^2^)/3'
_refine_ls_weighting_scheme calc
_refine_ls_wR_factor_gt 0.0903
_refine_ls_wR_factor_ref 0.0996
_reflns_number_gt 6216
_reflns_number_total 6800
_reflns_threshold_expression >2sigma(I)
_cod_data_source_file om100358g_si_001.cif
_cod_data_source_block leung265
_cod_depositor_comments
;
The following automatic conversions were performed:

'_symmetry_cell_setting' value 'Monoclinic' changed to 'monoclinic'
according to /home/saulius/struct/CIF-dictionaries/cif_core.dic
dictionary named 'cif_core.dic' version 2.4.1 from 2010-06-29.

Automatic conversion script
Id: cif_fix_values 1715 2011-07-08 13:25:40Z adriana 
;
_cod_original_sg_symbol_H-M P2(1)
_cod_database_code 4066222

loop_
_symmetry_equiv_pos_as_xyz
'x, y, z'
'-x, y+1/2, -z'

loop_
_atom_site_label
_atom_site_type_symbol
_atom_site_fract_x
_atom_site_fract_y
_atom_site_fract_z
_atom_site_U_iso_or_equiv
_atom_site_adp_type
_atom_site_occupancy
_atom_site_symmetry_multiplicity
_atom_site_calc_flag
_atom_site_refinement_flags
Pd1 Pd 0.34309(3) 0.99989(2) 0.33553(3) 0.02458(7) Uani 1 1 d .
C1 C 0.2978(5) 0.8477(3) 0.0644(4) 0.0284(8) Uani 1 1 d .
C2 C 0.2626(8) 0.7956(3) 0.1739(6) 0.0493(14) Uani 1 1 d .
H2 H 0.2686 0.8221 0.2670 0.059 Uiso 1 1 calc R
C3 C 0.2191(9) 0.7057(4) 0.1474(6) 0.0558(16) Uani 1 1 d .
H3 H 0.1934 0.6716 0.2216 0.067 Uiso 1 1 calc R
C4 C 0.2130(7) 0.6656(3) 0.0128(5) 0.0425(11) Uani 1 1 d .
H4 H 0.1881 0.6035 -0.0034 0.051 Uiso 1 1 calc R
C5 C 0.2437(7) 0.7170(3) -0.0980(5) 0.0430(11) Uani 1 1 d .
H5 H 0.2357 0.6905 -0.1915 0.052 Uiso 1 1 calc R
C6 C 0.2862(7) 0.8071(3) -0.0719(5) 0.0409(11) Uani 1 1 d .
H6 H 0.3075 0.8415 -0.1480 0.049 Uiso 1 1 calc R
C7 C 0.2361(6) 1.0324(3) -0.0570(5) 0.0431(11) Uani 1 1 d .
H7A H 0.2502 1.0064 -0.1485 0.052 Uiso 1 1 calc R
H7B H 0.1205 1.0279 -0.0672 0.052 Uiso 1 1 calc R
C8 C 0.2846(10) 1.1322(4) -0.0462(7) 0.070(2) Uani 1 1 d .
H8A H 0.2969 1.1546 0.0545 0.105 Uiso 1 1 calc R
H8B H 0.2008 1.1669 -0.1201 0.105 Uiso 1 1 calc R
H8C H 0.3869 1.1388 -0.0660 0.105 Uiso 1 1 calc R
C9 C 0.5669(5) 0.9728(3) 0.1131(5) 0.0382(10) Uani 1 1 d .
H9A H 0.5823 0.9391 0.0284 0.046 Uiso 1 1 calc R
H9B H 0.5970 1.0363 0.1056 0.046 Uiso 1 1 calc R
C10 C 0.6720(5) 0.9328(3) 0.2611(5) 0.0332(9) Uani 1 1 d .
H10A H 0.7870 0.9453 0.2761 0.040 Uiso 1 1 calc R
H10B H 0.6570 0.8668 0.2605 0.040 Uiso 1 1 calc R
C11 C 0.7154(5) 1.0936(3) 0.4528(4) 0.0271(8) Uani 1 1 d .
C12 C 0.8863(5) 1.0979(3) 0.5020(5) 0.0300(8) Uani 1 1 d .
H12 H 0.9481 1.0443 0.5175 0.036 Uiso 1 1 calc R
C13 C 0.9627(6) 1.1811(4) 0.5276(5) 0.0438(12) Uani 1 1 d .
H13 H 1.0770 1.1842 0.5625 0.053 Uiso 1 1 calc R
C14 C 0.8715(7) 1.2604(3) 0.5019(5) 0.0440(12) Uani 1 1 d .
H14 H 0.9245 1.3170 0.5186 0.053 Uiso 1 1 calc R
C15 C 0.7050(7) 1.2568(3) 0.4524(5) 0.0398(11) Uani 1 1 d .
H15 H 0.6437 1.3107 0.4347 0.048 Uiso 1 1 calc R
C16 C 0.6270(5) 1.1734(3) 0.4284(5) 0.0314(8) Uani 1 1 d .
H16 H 0.5127 1.1711 0.3951 0.038 Uiso 1 1 calc R
C17 C 0.7059(5) 0.9150(3) 0.5814(5) 0.0280(8) Uani 1 1 d .
C18 C 0.7278(6) 0.8221(3) 0.5697(6) 0.0392(10) Uani 1 1 d .
H18 H 0.6936 0.7939 0.4744 0.047 Uiso 1 1 calc R
C19 C 0.8005(7) 0.7708(3) 0.6995(7) 0.0506(14) Uani 1 1 d .
H19 H 0.8162 0.7081 0.6914 0.061 Uiso 1 1 calc R
C20 C 0.8496(6) 0.8119(4) 0.8402(6) 0.0477(14) Uani 1 1 d .
H20 H 0.9004 0.7774 0.9274 0.057 Uiso 1 1 calc R
C21 C 0.8243(6) 0.9034(4) 0.8527(6) 0.0433(11) Uani 1 1 d .
H21 H 0.8568 0.9312 0.9484 0.052 Uiso 1 1 calc R
C22 C 0.7510(5) 0.9546(3) 0.7243(5) 0.0387(10) Uani 1 1 d .
H22 H 0.7315 1.0167 0.7337 0.046 Uiso 1 1 calc R
Cl1 Cl 0.34661(15) 1.03324(10) 0.58381(12) 0.0481(3) Uani 1 1 d .
Cl2 Cl 0.05801(12) 1.00850(13) 0.23153(11) 0.0428(3) Uani 1 1 d .
P1 P 0.61284(11) 0.98428(6) 0.41502(11) 0.0251(2) Uani 1 1 d .
P2 P 0.35402(13) 0.96550(7) 0.10598(11) 0.0277(2) Uani 1 1 d .

loop_
_atom_site_aniso_label
_atom_site_aniso_U_11
_atom_site_aniso_U_22
_atom_site_aniso_U_33
_atom_site_aniso_U_23
_atom_site_aniso_U_13
_atom_site_aniso_U_12
Pd1 0.02626(11) 0.02840(12) 0.01929(11) -0.00281(13) 0.00772(8) -0.00126(12)
C1 0.0280(18) 0.036(2) 0.0203(18) -0.0051(16) 0.0070(14) -0.0041(16)
C2 0.090(4) 0.036(2) 0.027(2) -0.0090(19) 0.026(2) -0.010(3)
C3 0.097(5) 0.038(3) 0.039(3) -0.002(2) 0.032(3) -0.013(3)
C4 0.059(3) 0.034(2) 0.035(2) -0.0064(19) 0.016(2) -0.006(2)
C5 0.064(3) 0.038(2) 0.028(2) -0.0083(18) 0.015(2) 0.003(2)
C6 0.061(3) 0.039(2) 0.026(2) -0.0035(18) 0.018(2) 0.000(2)
C7 0.057(3) 0.048(3) 0.022(2) 0.0054(18) 0.0107(18) -0.001(2)
C8 0.100(5) 0.042(3) 0.055(4) 0.009(3) 0.007(3) 0.010(3)
C9 0.047(2) 0.044(2) 0.029(2) -0.0096(17) 0.0191(18) -0.0119(19)
C10 0.034(2) 0.038(2) 0.034(2) -0.0126(18) 0.0197(17) -0.0038(17)
C11 0.032(2) 0.0281(18) 0.0215(18) -0.0026(14) 0.0087(15) -0.0049(15)
C12 0.0245(18) 0.036(2) 0.032(2) -0.0042(16) 0.0125(15) 0.0009(15)
C13 0.047(3) 0.050(3) 0.036(3) -0.005(2) 0.015(2) -0.022(2)
C14 0.065(3) 0.033(2) 0.038(2) -0.0085(19) 0.023(2) -0.017(2)
C15 0.065(3) 0.026(2) 0.033(2) -0.0034(18) 0.023(2) 0.000(2)
C16 0.034(2) 0.0313(19) 0.031(2) -0.0020(17) 0.0124(16) 0.0011(16)
C17 0.0244(17) 0.0281(18) 0.030(2) 0.0017(15) 0.0069(14) -0.0018(14)
C18 0.044(3) 0.031(2) 0.044(3) -0.0001(19) 0.016(2) 0.0027(18)
C19 0.057(3) 0.033(2) 0.065(4) 0.013(2) 0.024(3) 0.016(2)
C20 0.032(3) 0.050(3) 0.053(3) 0.020(2) 0.003(2) 0.007(2)
C21 0.036(2) 0.054(3) 0.036(2) 0.007(2) 0.0051(19) -0.012(2)
C22 0.038(2) 0.034(2) 0.039(2) -0.0023(19) 0.0054(18) -0.0021(18)
Cl1 0.0440(6) 0.0766(9) 0.0253(5) -0.0093(5) 0.0133(4) 0.0091(5)
Cl2 0.0280(4) 0.0638(8) 0.0346(5) -0.0068(7) 0.0074(3) -0.0001(6)
P1 0.0263(4) 0.0259(6) 0.0232(4) -0.0040(4) 0.0080(3) -0.0005(4)
P2 0.0314(5) 0.0326(5) 0.0204(5) -0.0017(4) 0.0103(4) -0.0060(4)

loop_
_atom_type_symbol
_atom_type_description
_atom_type_scat_dispersion_real
_atom_type_scat_dispersion_imag
_atom_type_scat_source
C C 0.0033 0.0016 'International Tables Vol C Tables 4.2.6.8 and 6.1.1.4'
H H 0.0000 0.0000 'International Tables Vol C Tables 4.2.6.8 and 6.1.1.4'
P P 0.1023 0.0942 'International Tables Vol C Tables 4.2.6.8 and 6.1.1.4'
Cl Cl 0.1484 0.1585 'International Tables Vol C Tables 4.2.6.8 and 6.1.1.4'
Pd Pd -0.9988 1.0072 'International Tables Vol C Tables 4.2.6.8 and 6.1.1.4'

loop_
_geom_angle_atom_site_label_1
_geom_angle_atom_site_label_2
_geom_angle_atom_site_label_3
_geom_angle
P1 Pd1 P2 85.86(4)
P1 Pd1 Cl2 174.64(4)
P2 Pd1 Cl2 89.07(4)
P1 Pd1 Cl1 91.05(4)
P2 Pd1 Cl1 176.81(4)
Cl2 Pd1 Cl1 93.99(4)
C6 C1 C2 118.3(4)
C6 C1 P2 123.1(3)
C2 C1 P2 118.6(3)
C3 C2 C1 120.7(5)
C4 C3 C2 120.2(5)
C3 C4 C5 119.6(5)
C4 C5 C6 120.2(5)
C5 C6 C1 121.0(5)
C8 C7 P2 113.4(4)
C10 C9 P2 108.2(3)
C9 C10 P1 108.5(3)
C16 C11 C12 119.1(4)
C16 C11 P1 120.7(3)
C12 C11 P1 120.2(3)
C13 C12 C11 119.7(4)
C12 C13 C14 120.2(5)
C15 C14 C13 120.4(4)
C14 C15 C16 119.8(4)
C11 C16 C15 120.8(4)
C18 C17 C22 119.0(4)
C18 C17 P1 121.3(3)
C22 C17 P1 119.6(3)
C17 C18 C19 120.0(5)
C20 C19 C18 120.1(5)
C21 C20 C19 120.1(5)
C20 C21 C22 120.0(5)
C21 C22 C17 120.7(4)
C17 P1 C11 106.14(18)
C17 P1 C10 106.2(2)
C11 P1 C10 105.8(2)
C17 P1 Pd1 118.04(14)
C11 P1 Pd1 111.66(14)
C10 P1 Pd1 108.24(14)
C1 P2 C7 107.4(2)
C1 P2 C9 105.2(2)
C7 P2 C9 106.5(2)
C1 P2 Pd1 109.28(14)
C7 P2 Pd1 119.48(17)
C9 P2 Pd1 108.07(14)

loop_
_geom_bond_atom_site_label_1
_geom_bond_atom_site_label_2
_geom_bond_distance
Pd1 P1 2.2276(10)
Pd1 P2 2.2379(10)
Pd1 Cl2 2.3508(10)
Pd1 Cl1 2.3641(11)
C1 C6 1.382(6)
C1 C2 1.391(6)
C1 P2 1.809(4)
C2 C3 1.377(7)
C3 C4 1.376(7)
C4 C5 1.377(7)
C5 C6 1.378(7)
C7 C8 1.524(8)
C7 P2 1.823(5)
C9 C10 1.508(6)
C9 P2 1.832(5)
C10 P1 1.843(4)
C11 C16 1.381(6)
C11 C12 1.405(6)
C11 P1 1.818(4)
C12 C13 1.376(6)
C13 C14 1.388(8)
C14 C15 1.369(7)
C15 C16 1.385(6)
C17 C18 1.389(6)
C17 C22 1.393(6)
C17 P1 1.815(4)
C18 C19 1.394(7)
C19 C20 1.384(8)
C20 C21 1.376(8)
C21 C22 1.384(7)
